data_1567808
loop_
_publ_author_name
'Nayak, Mithilesh Kumar'
'Sarkar, Pallavi'
'Elvers, Benedict J.'
'Mehta, Sakshi'
'Zhang, Fangyuan'
'Chrysochos, Nicolas'
'Krummenacher, Ivo'
'Vijayakanth, Thangavel'
'Narayanan, Ramakirushnan Suriya'
'Dolai, Ramapada'
'Roy, Biswarup'
'Malik, Vishal'
'Rawat, Hemant'
'Mondal, Abhishake'
'Boomishankar, Ramamoorthy'
'Pati, Swapan K.'
'Braunschweig, Holger'
'Schulzke, Carola'
'Ravat, Prince'
'Jana, Anukul'

_publ_section_title
;
 A bis-NHC--CAAC dimer derived dicationic diradical
;
_journal_issue 42
_journal_name_full 'Chemical Science'
_journal_page_first 12533
_journal_page_last 12539
_journal_paper_doi 10.1039/D2SC03937K
_journal_volume 13
_journal_year 2022
_chemical_formula_moiety 'C32 H56 N6, 2(C F3 O3 S), 2(C4 H8 O)'
_chemical_formula_sum 'C42 H72 F6 N6 O8 S2'
_chemical_formula_weight 967.17
_space_group_crystal_system monoclinic
_space_group_IT_number 14
_space_group_name_Hall '-P 2ybc'
_space_group_name_H-M_alt 'P 1 21/c 1'
_atom_sites_solution_hydrogens mixed
_atom_sites_solution_primary dual
_atom_sites_solution_secondary difmap
_audit_creation_method SHELXL-2018/3
_audit_update_record
;
2020-11-30 deposited with the CCDC.	2022-09-21 downloaded from the CCDC.
;
_cell_angle_alpha 90
_cell_angle_beta 92.856(3)
_cell_angle_gamma 90
_cell_formula_units_Z 2
_cell_length_a 10.2368(4)
_cell_length_b 11.7148(5)
_cell_length_c 20.4531(8)
_cell_measurement_reflns_used 6110
_cell_measurement_temperature 100(2)
_cell_measurement_theta_max 28.9370
_cell_measurement_theta_min 2.6390
_cell_volume 2449.73(17)
_computing_cell_refinement 'CrysAlisPro 1.171.39.29d (Rigaku OD, 2017)'
_computing_data_collection 'CrysAlisPro 1.171.39.29d (Rigaku OD, 2017)'
_computing_data_reduction 'CrysAlisPro 1.171.39.29d (Rigaku OD, 2017)'
_computing_molecular_graphics 'Olex2 (Dolomanov et al., 2009)'
_computing_publication_material 'CIFTAB (Sheldrick, 2015)'
_computing_structure_refinement 'SHELXL-2018/3 (Sheldrick, 2015)'
_computing_structure_solution 'ShelXT (Sheldrick, 2015)'
_diffrn_ambient_temperature 100(2)
_diffrn_measured_fraction_theta_full 0.998
_diffrn_measured_fraction_theta_max 0.997
_diffrn_measurement_device_type 'XtaLAB AFC12 (RINC): Kappa single'
_diffrn_measurement_method '\w scans'
_diffrn_radiation_type MoK\a
_diffrn_radiation_wavelength 0.71073
_diffrn_reflns_av_R_equivalents 0.0643
_diffrn_reflns_av_unetI/netI 0.0556
_diffrn_reflns_Laue_measured_fraction_full 0.998
_diffrn_reflns_Laue_measured_fraction_max 0.997
_diffrn_reflns_limit_h_max 12
_diffrn_reflns_limit_h_min -11
_diffrn_reflns_limit_k_max 14
_diffrn_reflns_limit_k_min -13
_diffrn_reflns_limit_l_max 25
_diffrn_reflns_limit_l_min -25
_diffrn_reflns_number 18267
_diffrn_reflns_point_group_measured_fraction_full 0.998
_diffrn_reflns_point_group_measured_fraction_max 0.997
_diffrn_reflns_theta_full 25.242
_diffrn_reflns_theta_max 26.373
_diffrn_reflns_theta_min 2.646
_diffrn_source 'fine-focus sealed X-ray tube'
_exptl_absorpt_coefficient_mu 0.186
_exptl_absorpt_correction_T_max 1.00000
_exptl_absorpt_correction_T_min 0.53655
_exptl_absorpt_correction_type multi-scan
_exptl_absorpt_process_details
;
CrysAlisPro 1.171.39.29d (Rigaku Oxford Diffraction, 2017)
Empirical absorption correction using spherical harmonics,
 implemented in SCALE3 ABSPACK scaling algorithm.
;
_exptl_crystal_colour yellow
_exptl_crystal_density_diffrn 1.311
_exptl_crystal_description block
_exptl_crystal_F_000 1032
_exptl_crystal_size_max 0.240
_exptl_crystal_size_mid 0.190
_exptl_crystal_size_min 0.150
_refine_diff_density_max 0.746
_refine_diff_density_min -0.553
_refine_diff_density_rms 0.074
_refine_ls_extinction_method none
_refine_ls_goodness_of_fit_ref 1.028
_refine_ls_hydrogen_treatment mixed
_refine_ls_matrix_type full
_refine_ls_number_parameters 424
_refine_ls_number_reflns 5003
_refine_ls_number_restraints 375
_refine_ls_restrained_S_all 1.018
_refine_ls_R_factor_all 0.0733
_refine_ls_R_factor_gt 0.0607
_refine_ls_shift/su_max 0.000
_refine_ls_shift/su_mean 0.000
_refine_ls_structure_factor_coef Fsqd
_refine_ls_weighting_details 'w=1/[\s^2^(Fo^2^)+(0.1032P)^2^+1.1851P] where P=(Fo^2^+2Fc^2^)/3'
_refine_ls_weighting_scheme calc
_refine_ls_wR_factor_gt 0.1634
_refine_ls_wR_factor_ref 0.1746
_reflns_Friedel_coverage 0.000
_reflns_number_gt 4046
_reflns_number_total 5003
_reflns_threshold_expression 'I > 2\s(I)'
_cod_data_source_file d2sc03937k2.cif
_cod_data_source_block AJ1408
_cod_depositor_comments 'Adding full bibliography for 1567803--1567816.cif.'
_cod_original_sg_symbol_H-M 'P 21/c'
_cod_database_code 1567808
_shelx_shelxl_version_number 2018/3
_shelx_space_group_comment
;
The symmetry employed for this shelxl refinement is uniquely defined
by the following loop, which should always be used as a source of
symmetry information in preference to the above space-group names.
They are only intended as comments.
;
_shelx_estimated_absorpt_t_min 0.957
_shelx_estimated_absorpt_t_max 0.973

loop_
_space_group_symop_operation_xyz
'x, y, z'
'-x, y+1/2, -z+1/2'
'-x, -y, -z'
'x, -y-1/2, z-1/2'

loop_
_atom_site_label
_atom_site_type_symbol
_atom_site_fract_x
_atom_site_fract_y
_atom_site_fract_z
_atom_site_U_iso_or_equiv
_atom_site_adp_type
_atom_site_occupancy
_atom_site_site_symmetry_order
_atom_site_calc_flag
_atom_site_refinement_flags_posn
_atom_site_refinement_flags_adp
_atom_site_refinement_flags_occupancy
_atom_site_disorder_assembly
_atom_site_disorder_group
N1 N 0.66147(15) 0.56378(14) 0.47871(7) 0.0209(4) Uani 1 1 d . . . . .
N2 N 0.66942(15) 0.64562(14) 0.61770(8) 0.0220(4) Uani 1 1 d . . . . .
N3 N 0.54053(16) 0.78398(14) 0.58714(8) 0.0243(4) Uani 1 1 d . . . . .
C1 C 0.5580(2) 0.4878(2) 0.48887(11) 0.0340(5) Uani 1 1 d . . . . .
C2 C 0.64393(19) 0.68413(17) 0.49385(9) 0.0231(4) Uani 1 1 d . . . . .
H2 H 0.565879 0.712737 0.467412 0.028 Uiso 1 1 calc R U . . .
C3 C 0.62025(18) 0.70246(17) 0.56511(9) 0.0223(4) Uani 1 1 d . . . . .
C4 C 0.7678(2) 0.74402(18) 0.46883(10) 0.0285(5) Uani 1 1 d . . . . .
C6 C 0.73332(18) 0.55262(17) 0.41697(9) 0.0244(4) Uani 1 1 d . . . . .
C5 C 0.7804(3) 0.6749(2) 0.40526(14) 0.0276(8) Uani 0.789(8) 1 d D . P A 1
H5A H 0.726652 0.710422 0.369167 0.033 Uiso 0.789(8) 1 calc R U P A 1
H5B H 0.872637 0.674082 0.392874 0.033 Uiso 0.789(8) 1 calc R U P A 1
C7 C 0.8825(6) 0.7350(4) 0.5158(3) 0.0309(10) Uani 0.789(8) 1 d D . P A 1
H7A H 0.902066 0.654305 0.524470 0.046 Uiso 0.789(8) 1 calc R U P A 1
H7B H 0.862960 0.773051 0.556874 0.046 Uiso 0.789(8) 1 calc R U P A 1
H7C H 0.958347 0.771551 0.497222 0.046 Uiso 0.789(8) 1 calc R U P A 1
C8 C 0.7352(4) 0.8706(4) 0.4529(2) 0.0342(9) Uani 0.789(8) 1 d D . P A 1
H8A H 0.717287 0.911163 0.493435 0.051 Uiso 0.789(8) 1 calc R U P A 1
H8B H 0.658031 0.874379 0.422669 0.051 Uiso 0.789(8) 1 calc R U P A 1
H8C H 0.809695 0.906384 0.432645 0.051 Uiso 0.789(8) 1 calc R U P A 1
C9 C 0.6403(3) 0.5143(4) 0.35930(14) 0.0347(9) Uani 0.789(8) 1 d D . P A 1
H9A H 0.609139 0.436759 0.367406 0.052 Uiso 0.789(8) 1 calc R U P A 1
H9B H 0.687250 0.515457 0.318701 0.052 Uiso 0.789(8) 1 calc R U P A 1
H9C H 0.565504 0.566509 0.355205 0.052 Uiso 0.789(8) 1 calc R U P A 1
C10 C 0.8421(4) 0.4658(4) 0.42702(19) 0.0325(9) Uani 0.789(8) 1 d D . P A 1
H10A H 0.905330 0.493029 0.461080 0.049 Uiso 0.789(8) 1 calc R U P A 1
H10B H 0.886175 0.455510 0.385979 0.049 Uiso 0.789(8) 1 calc R U P A 1
H10C H 0.805280 0.392822 0.440510 0.049 Uiso 0.789(8) 1 calc R U P A 1
C5' C 0.8455(12) 0.6421(10) 0.4319(6) 0.031(3) Uani 0.211(8) 1 d D . P A 2
H5C H 0.882711 0.669962 0.391060 0.037 Uiso 0.211(8) 1 calc R U P A 2
H5D H 0.916402 0.609408 0.460769 0.037 Uiso 0.211(8) 1 calc R U P A 2
C7' C 0.883(2) 0.7772(17) 0.5282(9) 0.029(4) Uani 0.211(8) 1 d D . P A 2
H7D H 0.963220 0.800785 0.508162 0.044 Uiso 0.211(8) 1 calc R U P A 2
H7E H 0.900253 0.710153 0.555955 0.044 Uiso 0.211(8) 1 calc R U P A 2
H7F H 0.850670 0.839726 0.554947 0.044 Uiso 0.211(8) 1 calc R U P A 2
C8' C 0.7550(18) 0.8453(16) 0.4296(9) 0.043(4) Uani 0.211(8) 1 d D . P A 2
H8D H 0.681399 0.836395 0.397464 0.065 Uiso 0.211(8) 1 calc R U P A 2
H8E H 0.835655 0.857588 0.406687 0.065 Uiso 0.211(8) 1 calc R U P A 2
H8F H 0.739154 0.910962 0.457765 0.065 Uiso 0.211(8) 1 calc R U P A 2
C9' C 0.6623(14) 0.5826(17) 0.3543(6) 0.047(4) Uani 0.211(8) 1 d D . P A 2
H9D H 0.575816 0.546553 0.352488 0.070 Uiso 0.211(8) 1 calc R U P A 2
H9E H 0.712000 0.555284 0.317638 0.070 Uiso 0.211(8) 1 calc R U P A 2
H9F H 0.652297 0.665623 0.351326 0.070 Uiso 0.211(8) 1 calc R U P A 2
C10' C 0.7943(15) 0.4343(13) 0.4126(8) 0.035(3) Uani 0.211(8) 1 d D . P A 2
H10D H 0.839643 0.415225 0.454562 0.052 Uiso 0.211(8) 1 calc R U P A 2
H10E H 0.857015 0.433664 0.377955 0.052 Uiso 0.211(8) 1 calc R U P A 2
H10F H 0.725549 0.377831 0.402619 0.052 Uiso 0.211(8) 1 calc R U P A 2
C11 C 0.53956(19) 0.77823(18) 0.65518(10) 0.0274(4) Uani 1 1 d . . . . .
C12 C 0.61920(19) 0.69147(18) 0.67414(9) 0.0251(4) Uani 1 1 d . . . . .
C13 C 0.7582(2) 0.54769(18) 0.62049(10) 0.0304(5) Uani 1 1 d . . . . .
H13A H 0.781940 0.527717 0.576092 0.046 Uiso 1 1 calc R U . . .
H13B H 0.714783 0.482527 0.640184 0.046 Uiso 1 1 calc R U . . .
H13C H 0.837345 0.567235 0.647064 0.046 Uiso 1 1 calc R U . . .
C14 C 0.4603(2) 0.8650(2) 0.54865(11) 0.0364(5) Uani 1 1 d . . . . .
H14A H 0.473535 0.853316 0.501996 0.055 Uiso 1 1 calc R U . . .
H14B H 0.485672 0.943041 0.560986 0.055 Uiso 1 1 calc R U . . .
H14C H 0.367957 0.853016 0.557128 0.055 Uiso 1 1 calc R U . . .
C15 C 0.4628(2) 0.8598(2) 0.69366(12) 0.0420(6) Uani 1 1 d . . . . .
H15A H 0.470269 0.838692 0.740072 0.063 Uiso 1 1 calc R U . . .
H15B H 0.370735 0.857133 0.678134 0.063 Uiso 1 1 calc R U . . .
H15C H 0.496836 0.937168 0.688157 0.063 Uiso 1 1 calc R U . . .
C16 C 0.6540(2) 0.6446(2) 0.74043(10) 0.0346(5) Uani 1 1 d . . . . .
H16A H 0.605884 0.686191 0.773160 0.052 Uiso 1 1 calc R U . . .
H16B H 0.748168 0.653299 0.750092 0.052 Uiso 1 1 calc R U . . .
H16C H 0.630708 0.563519 0.741663 0.052 Uiso 1 1 calc R U . . .
H1 H 0.581(3) 0.405(2) 0.4836(12) 0.039(7) Uiso 1 1 d . . . . .
S1 S 0.3337(4) 0.8340(4) 0.3536(2) 0.0385(8) Uani 0.697(4) 1 d D U P B 1
O1 O 0.3753(3) 0.9304(3) 0.39340(13) 0.0571(9) Uani 0.697(4) 1 d D U P B 1
O2 O 0.4178(3) 0.7370(3) 0.36104(15) 0.0508(9) Uani 0.697(4) 1 d D U P B 1
O3 O 0.2925(8) 0.8616(4) 0.2878(2) 0.0401(11) Uani 0.697(4) 1 d D U P B 1
C17 C 0.1860(5) 0.7890(5) 0.3917(3) 0.0346(12) Uani 0.697(4) 1 d D U P B 1
F1 F 0.2110(7) 0.7571(8) 0.4530(4) 0.0540(16) Uani 0.697(4) 1 d D U P B 1
F2 F 0.0963(3) 0.8712(2) 0.39150(15) 0.0562(8) Uani 0.697(4) 1 d D U P B 1
F3 F 0.1314(3) 0.7016(2) 0.35978(13) 0.0545(7) Uani 0.697(4) 1 d D U P B 1
S1' S 0.3390(8) 0.8245(7) 0.3474(4) 0.0276(12) Uani 0.303(4) 1 d D U P B 2
O1' O 0.4395(6) 0.8565(7) 0.3907(3) 0.0501(18) Uani 0.303(4) 1 d D U P B 2
O2' O 0.3477(8) 0.7020(5) 0.3287(4) 0.0556(18) Uani 0.303(4) 1 d D U P B 2
O3' O 0.2981(18) 0.8954(11) 0.2952(6) 0.048(3) Uani 0.303(4) 1 d D U P B 2
C17' C 0.1961(13) 0.8136(12) 0.3974(8) 0.050(4) Uani 0.303(4) 1 d D U P B 2
F1' F 0.213(2) 0.7397(19) 0.4458(9) 0.065(4) Uani 0.303(4) 1 d D U P B 2
F2' F 0.1747(9) 0.9169(6) 0.4237(4) 0.085(3) Uani 0.303(4) 1 d D U P B 2
F3' F 0.0885(7) 0.7840(11) 0.3628(4) 0.089(3) Uani 0.303(4) 1 d D U P B 2
O4 O 0.92779(17) 0.77219(15) 0.69390(10) 0.0465(5) Uani 1 1 d . . . C 2
C18 C 1.0647(2) 0.7901(2) 0.68502(13) 0.0434(6) Uani 1 1 d . . . C 2
H18A H 1.083411 0.782857 0.638179 0.052 Uiso 1 1 calc R U . C 2
H18B H 1.117573 0.732824 0.710184 0.052 Uiso 1 1 calc R U . C 2
C19 C 1.0979(3) 0.9102(2) 0.70957(14) 0.0484(6) Uani 1 1 d . . . C 2
H19A H 1.172643 0.908626 0.742201 0.058 Uiso 1 1 calc R U . C 2
H19B H 1.119962 0.960657 0.672892 0.058 Uiso 1 1 calc R U . C 2
C20 C 0.9744(2) 0.9506(2) 0.74054(13) 0.0428(6) Uani 1 1 d . . . C 2
H20A H 0.977601 0.934421 0.788100 0.051 Uiso 1 1 calc R U . C 2
H20B H 0.960239 1.033343 0.733441 0.051 Uiso 1 1 calc R U . C 2
C21 C 0.8703(3) 0.8812(2) 0.70476(15) 0.0514(7) Uani 1 1 d . . . C 2
H21A H 0.792625 0.873422 0.731399 0.062 Uiso 1 1 calc R U . C 2
H21B H 0.843139 0.917792 0.662609 0.062 Uiso 1 1 calc R U . C 2

loop_
_atom_site_aniso_label
_atom_site_aniso_U_11
_atom_site_aniso_U_22
_atom_site_aniso_U_33
_atom_site_aniso_U_23
_atom_site_aniso_U_13
_atom_site_aniso_U_12
N1 0.0185(7) 0.0244(8) 0.0209(8) -0.0006(6) 0.0118(6) -0.0013(6)
N2 0.0214(8) 0.0229(8) 0.0224(8) 0.0010(6) 0.0062(6) -0.0012(6)
N3 0.0217(8) 0.0254(8) 0.0263(8) -0.0015(7) 0.0071(6) 0.0024(7)
C1 0.0292(11) 0.0341(12) 0.0404(12) -0.0111(10) 0.0189(9) -0.0089(9)
C2 0.0229(9) 0.0249(10) 0.0222(9) 0.0026(8) 0.0074(7) 0.0020(8)
C3 0.0194(9) 0.0225(9) 0.0253(9) -0.0008(8) 0.0049(7) -0.0010(7)
C4 0.0316(11) 0.0269(10) 0.0282(10) 0.0020(8) 0.0127(8) -0.0041(9)
C6 0.0216(9) 0.0310(11) 0.0216(9) -0.0001(8) 0.0127(7) -0.0010(8)
C5 0.0236(16) 0.0342(16) 0.0261(14) 0.0030(12) 0.0116(12) -0.0025(12)
C7 0.0219(16) 0.038(3) 0.034(2) -0.0029(19) 0.0087(14) -0.007(2)
C8 0.0341(19) 0.0255(19) 0.044(3) 0.0057(17) 0.0111(18) -0.0020(14)
C9 0.0308(15) 0.051(2) 0.0231(14) -0.0044(15) 0.0103(11) -0.0100(15)
C10 0.027(2) 0.038(2) 0.0339(19) -0.0003(15) 0.0171(15) 0.0061(16)
C5' 0.024(6) 0.037(6) 0.034(6) -0.004(5) 0.020(5) -0.003(5)
C7' 0.017(5) 0.041(11) 0.031(8) 0.003(7) 0.003(5) -0.010(8)
C8' 0.039(8) 0.049(10) 0.042(10) 0.000(7) 0.012(7) 0.000(7)
C9' 0.047(7) 0.057(10) 0.037(7) -0.006(7) 0.005(5) -0.010(7)
C10' 0.024(7) 0.048(9) 0.035(7) -0.001(6) 0.019(6) -0.005(6)
C11 0.0215(9) 0.0336(11) 0.0279(10) -0.0045(9) 0.0085(8) -0.0018(8)
C12 0.0209(9) 0.0325(11) 0.0227(9) -0.0029(8) 0.0083(7) -0.0069(8)
C13 0.0360(11) 0.0272(10) 0.0280(10) 0.0017(8) 0.0027(8) 0.0092(9)
C14 0.0355(12) 0.0373(12) 0.0368(12) 0.0010(10) 0.0058(9) 0.0133(10)
C15 0.0368(12) 0.0526(15) 0.0378(12) -0.0111(11) 0.0131(10) 0.0099(11)
C16 0.0334(11) 0.0458(13) 0.0250(10) 0.0017(9) 0.0064(8) -0.0055(10)
S1 0.0224(9) 0.0612(16) 0.0323(11) 0.0047(8) 0.0043(8) 0.0004(8)
O1 0.0594(19) 0.067(2) 0.0445(15) 0.0040(14) -0.0013(13) -0.0321(17)
O2 0.0308(14) 0.070(2) 0.0524(17) 0.0213(15) 0.0141(12) 0.0189(14)
O3 0.0349(18) 0.057(3) 0.0287(15) 0.0050(16) 0.0079(12) 0.000(2)
C17 0.025(2) 0.042(2) 0.038(2) 0.0040(19) 0.0095(17) 0.0024(17)
F1 0.042(2) 0.084(4) 0.038(2) 0.017(2) 0.0127(16) -0.008(2)
F2 0.0415(14) 0.0557(16) 0.0744(19) 0.0148(14) 0.0322(13) 0.0173(13)
F3 0.0397(13) 0.0509(15) 0.0732(16) -0.0009(13) 0.0046(11) -0.0136(11)
S1' 0.0258(19) 0.0328(18) 0.0255(19) 0.0123(16) 0.0154(13) -0.0022(14)
O1' 0.037(3) 0.069(4) 0.044(3) 0.011(3) -0.005(2) -0.011(3)
O2' 0.069(4) 0.048(3) 0.052(4) -0.004(3) 0.027(3) 0.000(3)
O3' 0.036(4) 0.059(5) 0.049(5) 0.022(4) 0.008(4) 0.003(5)
C17' 0.039(6) 0.055(7) 0.060(8) 0.013(5) 0.019(5) 0.003(5)
F1' 0.087(8) 0.056(5) 0.057(7) 0.020(5) 0.042(5) 0.008(5)
F2' 0.095(6) 0.074(4) 0.093(5) -0.012(4) 0.057(4) 0.021(4)
F3' 0.038(4) 0.142(9) 0.089(5) 0.018(5) 0.019(3) -0.030(5)
O4 0.0377(9) 0.0400(10) 0.0627(11) -0.0108(8) 0.0115(8) -0.0070(8)
C18 0.0351(12) 0.0457(14) 0.0495(14) -0.0093(12) 0.0026(10) 0.0043(11)
C19 0.0394(13) 0.0488(15) 0.0587(16) -0.0100(13) 0.0191(12) -0.0076(12)
C20 0.0346(12) 0.0445(14) 0.0496(14) -0.0119(12) 0.0064(10) -0.0007(11)
C21 0.0354(13) 0.0489(15) 0.0702(18) -0.0184(14) 0.0051(12) 0.0008(12)

loop_
_atom_type_symbol
_atom_type_description
_atom_type_scat_dispersion_real
_atom_type_scat_dispersion_imag
_atom_type_scat_source
C C 0.0033 0.0016 'International Tables Vol C Tables 4.2.6.8 and 6.1.1.4'
H H 0.0000 0.0000 'International Tables Vol C Tables 4.2.6.8 and 6.1.1.4'
F F 0.0171 0.0103 'International Tables Vol C Tables 4.2.6.8 and 6.1.1.4'
N N 0.0061 0.0033 'International Tables Vol C Tables 4.2.6.8 and 6.1.1.4'
O O 0.0106 0.0060 'International Tables Vol C Tables 4.2.6.8 and 6.1.1.4'
S S 0.1246 0.1234 'International Tables Vol C Tables 4.2.6.8 and 6.1.1.4'

loop_
_geom_angle_atom_site_label_1
_geom_angle_atom_site_label_2
_geom_angle_atom_site_label_3
_geom_angle
_geom_angle_site_symmetry_1
_geom_angle_site_symmetry_3
_geom_angle_publ_flag
C1 N1 C2 118.65(16) . . ?
C1 N1 C6 118.29(16) . . ?
C2 N1 C6 109.55(14) . . ?
C3 N2 C12 109.48(16) . . ?
C3 N2 C13 128.91(16) . . ?
C12 N2 C13 121.58(16) . . ?
C3 N3 C11 109.52(16) . . ?
C3 N3 C14 127.87(17) . . ?
C11 N3 C14 122.56(17) . . ?
C1 C1 N1 127.4(3) 3_666 . ?
C1 C1 H1 117.9(15) 3_666 . ?
N1 C1 H1 114.2(15) . . ?
N1 C2 C3 111.82(15) . . ?
N1 C2 C4 104.77(15) . . ?
C3 C2 C4 115.28(16) . . ?
N1 C2 H2 108.2 . . ?
C3 C2 H2 108.2 . . ?
C4 C2 H2 108.2 . . ?
N2 C3 N3 107.02(16) . . ?
N2 C3 C2 129.31(17) . . ?
N3 C3 C2 123.66(17) . . ?
C7 C4 C5 114.3(3) . . ?
C7 C4 C8 111.1(3) . . ?
C5 C4 C8 110.6(2) . . ?
C8' C4 C2 120.2(8) . . ?
C7 C4 C2 112.7(3) . . ?
C5 C4 C2 98.28(17) . . ?
C8 C4 C2 109.2(2) . . ?
C8' C4 C5' 112.1(8) . . ?
C2 C4 C5' 104.2(4) . . ?
C8' C4 C7' 104.7(10) . . ?
C2 C4 C7' 114.5(7) . . ?
C5' C4 C7' 99.4(8) . . ?
C9' C6 N1 117.9(6) . . ?
N1 C6 C10 109.4(2) . . ?
C9' C6 C10' 110.4(8) . . ?
N1 C6 C10' 110.4(5) . . ?
N1 C6 C5 102.78(16) . . ?
C10 C6 C5 114.4(2) . . ?
N1 C6 C9 111.03(17) . . ?
C10 C6 C9 109.3(2) . . ?
C5 C6 C9 109.8(2) . . ?
C9' C6 C5' 109.3(8) . . ?
N1 C6 C5' 99.4(4) . . ?
C10' C6 C5' 108.7(7) . . ?
C6 C5 C4 108.58(19) . . ?
C6 C5 H5A 110.0 . . ?
C4 C5 H5A 110.0 . . ?
C6 C5 H5B 110.0 . . ?
C4 C5 H5B 110.0 . . ?
H5A C5 H5B 108.4 . . ?
C4 C7 H7A 109.5 . . ?
C4 C7 H7B 109.5 . . ?
H7A C7 H7B 109.5 . . ?
C4 C7 H7C 109.5 . . ?
H7A C7 H7C 109.5 . . ?
H7B C7 H7C 109.5 . . ?
C4 C8 H8A 109.5 . . ?
C4 C8 H8B 109.5 . . ?
H8A C8 H8B 109.5 . . ?
C4 C8 H8C 109.5 . . ?
H8A C8 H8C 109.5 . . ?
H8B C8 H8C 109.5 . . ?
C6 C9 H9A 109.5 . . ?
C6 C9 H9B 109.5 . . ?
H9A C9 H9B 109.5 . . ?
C6 C9 H9C 109.5 . . ?
H9A C9 H9C 109.5 . . ?
H9B C9 H9C 109.5 . . ?
C6 C10 H10A 109.5 . . ?
C6 C10 H10B 109.5 . . ?
H10A C10 H10B 109.5 . . ?
C6 C10 H10C 109.5 . . ?
H10A C10 H10C 109.5 . . ?
H10B C10 H10C 109.5 . . ?
C6 C5' C4 102.0(6) . . ?
C6 C5' H5C 111.4 . . ?
C4 C5' H5C 111.4 . . ?
C6 C5' H5D 111.4 . . ?
C4 C5' H5D 111.4 . . ?
H5C C5' H5D 109.2 . . ?
C4 C7' H7D 109.5 . . ?
C4 C7' H7E 109.5 . . ?
H7D C7' H7E 109.5 . . ?
C4 C7' H7F 109.5 . . ?
H7D C7' H7F 109.5 . . ?
H7E C7' H7F 109.5 . . ?
C4 C8' H8D 109.5 . . ?
C4 C8' H8E 109.5 . . ?
H8D C8' H8E 109.5 . . ?
C4 C8' H8F 109.5 . . ?
H8D C8' H8F 109.5 . . ?
H8E C8' H8F 109.5 . . ?
C6 C9' H9D 109.5 . . ?
C6 C9' H9E 109.5 . . ?
H9D C9' H9E 109.5 . . ?
C6 C9' H9F 109.5 . . ?
H9D C9' H9F 109.5 . . ?
H9E C9' H9F 109.5 . . ?
C6 C10' H10D 109.5 . . ?
C6 C10' H10E 109.5 . . ?
H10D C10' H10E 109.5 . . ?
C6 C10' H10F 109.5 . . ?
H10D C10' H10F 109.5 . . ?
H10E C10' H10F 109.5 . . ?
C12 C11 N3 106.82(17) . . ?
C12 C11 C15 131.3(2) . . ?
N3 C11 C15 121.86(19) . . ?
C11 C12 N2 107.16(17) . . ?
C11 C12 C16 130.80(19) . . ?
N2 C12 C16 122.04(19) . . ?
N2 C13 H13A 109.5 . . ?
N2 C13 H13B 109.5 . . ?
H13A C13 H13B 109.5 . . ?
N2 C13 H13C 109.5 . . ?
H13A C13 H13C 109.5 . . ?
H13B C13 H13C 109.5 . . ?
N3 C14 H14A 109.5 . . ?
N3 C14 H14B 109.5 . . ?
H14A C14 H14B 109.5 . . ?
N3 C14 H14C 109.5 . . ?
H14A C14 H14C 109.5 . . ?
H14B C14 H14C 109.5 . . ?
C11 C15 H15A 109.5 . . ?
C11 C15 H15B 109.5 . . ?
H15A C15 H15B 109.5 . . ?
C11 C15 H15C 109.5 . . ?
H15A C15 H15C 109.5 . . ?
H15B C15 H15C 109.5 . . ?
C12 C16 H16A 109.5 . . ?
C12 C16 H16B 109.5 . . ?
H16A C16 H16B 109.5 . . ?
C12 C16 H16C 109.5 . . ?
H16A C16 H16C 109.5 . . ?
H16B C16 H16C 109.5 . . ?
O2 S1 O3 115.3(4) . . ?
O2 S1 O1 113.8(3) . . ?
O3 S1 O1 114.8(3) . . ?
O2 S1 C17 103.5(3) . . ?
O3 S1 C17 104.9(4) . . ?
O1 S1 C17 102.4(3) . . ?
F1 C17 F3 107.9(6) . . ?
F1 C17 F2 108.0(6) . . ?
F3 C17 F2 106.5(4) . . ?
F1 C17 S1 111.3(5) . . ?
F3 C17 S1 110.7(4) . . ?
F2 C17 S1 112.2(4) . . ?
O1' S1' O3' 120.9(9) . . ?
O1' S1' O2' 112.1(7) . . ?
O3' S1' O2' 113.3(9) . . ?
O1' S1' C17' 104.6(8) . . ?
O3' S1' C17' 104.5(10) . . ?
O2' S1' C17' 97.9(6) . . ?
F1' C17' F3' 107.5(14) . . ?
F1' C17' F2' 107.9(15) . . ?
F3' C17' F2' 107.5(12) . . ?
F1' C17' S1' 112.9(13) . . ?
F3' C17' S1' 112.7(10) . . ?
F2' C17' S1' 108.1(9) . . ?
C21 O4 C18 107.53(19) . . ?
O4 C18 C19 107.2(2) . . ?
O4 C18 H18A 110.3 . . ?
C19 C18 H18A 110.3 . . ?
O4 C18 H18B 110.3 . . ?
C19 C18 H18B 110.3 . . ?
H18A C18 H18B 108.5 . . ?
C20 C19 C18 104.4(2) . . ?
C20 C19 H19A 110.9 . . ?
C18 C19 H19A 110.9 . . ?
C20 C19 H19B 110.9 . . ?
C18 C19 H19B 110.9 . . ?
H19A C19 H19B 108.9 . . ?
C21 C20 C19 102.4(2) . . ?
C21 C20 H20A 111.3 . . ?
C19 C20 H20A 111.3 . . ?
C21 C20 H20B 111.3 . . ?
C19 C20 H20B 111.3 . . ?
H20A C20 H20B 109.2 . . ?
O4 C21 C20 105.7(2) . . ?
O4 C21 H21A 110.6 . . ?
C20 C21 H21A 110.6 . . ?
O4 C21 H21B 110.6 . . ?
C20 C21 H21B 110.6 . . ?
H21A C21 H21B 108.7 . . ?

loop_
_geom_bond_atom_site_label_1
_geom_bond_atom_site_label_2
_geom_bond_distance
_geom_bond_site_symmetry_2
_geom_bond_publ_flag
N1 C1 1.408(3) . ?
N1 C2 1.457(2) . ?
N1 C6 1.498(2) . ?
N2 C3 1.342(3) . ?
N2 C12 1.394(2) . ?
N2 C13 1.463(3) . ?
N3 C3 1.348(2) . ?
N3 C11 1.394(3) . ?
N3 C14 1.459(3) . ?
C1 C1 1.323(4) 3_666 ?
C1 H1 1.01(3) . ?
C2 C3 1.505(3) . ?
C2 C4 1.558(3) . ?
C2 H2 1.0000 . ?
C4 C8' 1.435(18) . ?
C4 C7 1.484(6) . ?
C4 C5 1.542(3) . ?
C4 C8 1.551(5) . ?
C4 C5' 1.640(10) . ?
C4 C7' 1.692(17) . ?
C6 C9' 1.484(13) . ?
C6 C10 1.514(4) . ?
C6 C10' 1.525(14) . ?
C6 C5 1.534(3) . ?
C6 C9 1.545(4) . ?
C6 C5' 1.573(10) . ?
C5 H5A 0.9900 . ?
C5 H5B 0.9900 . ?
C7 H7A 0.9800 . ?
C7 H7B 0.9800 . ?
C7 H7C 0.9800 . ?
C8 H8A 0.9800 . ?
C8 H8B 0.9800 . ?
C8 H8C 0.9800 . ?
C9 H9A 0.9800 . ?
C9 H9B 0.9800 . ?
C9 H9C 0.9800 . ?
C10 H10A 0.9800 . ?
C10 H10B 0.9800 . ?
C10 H10C 0.9800 . ?
C5' H5C 0.9900 . ?
C5' H5D 0.9900 . ?
C7' H7D 0.9800 . ?
C7' H7E 0.9800 . ?
C7' H7F 0.9800 . ?
C8' H8D 0.9800 . ?
C8' H8E 0.9800 . ?
C8' H8F 0.9800 . ?
C9' H9D 0.9800 . ?
C9' H9E 0.9800 . ?
C9' H9F 0.9800 . ?
C10' H10D 0.9800 . ?
C10' H10E 0.9800 . ?
C10' H10F 0.9800 . ?
C11 C12 1.348(3) . ?
C11 C15 1.487(3) . ?
C12 C16 1.489(3) . ?
C13 H13A 0.9800 . ?
C13 H13B 0.9800 . ?
C13 H13C 0.9800 . ?
C14 H14A 0.9800 . ?
C14 H14B 0.9800 . ?
C14 H14C 0.9800 . ?
C15 H15A 0.9800 . ?
C15 H15B 0.9800 . ?
C15 H15C 0.9800 . ?
C16 H16A 0.9800 . ?
C16 H16B 0.9800 . ?
C16 H16C 0.9800 . ?
S1 O2 1.429(5) . ?
S1 O3 1.429(5) . ?
S1 O1 1.443(5) . ?
S1 C17 1.813(5) . ?
C17 F1 1.321(7) . ?
C17 F3 1.324(6) . ?
C17 F2 1.331(6) . ?
S1' O1' 1.375(9) . ?
S1' O3' 1.401(11) . ?
S1' O2' 1.489(10) . ?
S1' C17' 1.829(12) . ?
C17' F1' 1.320(14) . ?
C17' F3' 1.326(14) . ?
C17' F2' 1.347(13) . ?
O4 C21 1.428(3) . ?
O4 C18 1.438(3) . ?
C18 C19 1.527(4) . ?
C18 H18A 0.9900 . ?
C18 H18B 0.9900 . ?
C19 C20 1.517(3) . ?
C19 H19A 0.9900 . ?
C19 H19B 0.9900 . ?
C20 C21 1.502(4) . ?
C20 H20A 0.9900 . ?
C20 H20B 0.9900 . ?
C21 H21A 0.9900 . ?
C21 H21B 0.9900 . ?
